data_4061267
loop_
_publ_author_name
'Ionkin, Alex S.'
'Marshall, William J.'

_publ_section_title
;
 Rare Organometallic Complex of Divalent, Four-Coordinate Iridium:
 Synthesis, Structural Characterization, and First Insights into Reactivity
;
_journal_coden_ASTM ORGND7
_journal_issue 25
_journal_name_full Organometallics
_journal_page_first 6031
_journal_page_last 6041
_journal_paper_doi 10.1021/om049444k
_journal_volume 23
_journal_year 2004
_chemical_formula_sum 'C24 H43 F12 Ir O2 P2'
_chemical_formula_weight 845.72
_space_group_IT_number 14
_symmetry_cell_setting monoclinic
_symmetry_space_group_name_Hall '-P 2yn'
_symmetry_space_group_name_H-M 'P 1 21/n 1'
_cell_angle_alpha 90.00
_cell_angle_beta 105.1486(19)
_cell_angle_gamma 90.00
_cell_formula_units_Z 4
_cell_length_a 9.4912(8)
_cell_length_b 21.647(2)
_cell_length_c 15.9761(15)
_cell_measurement_temperature 293(2)
_cell_volume 3168.3(5)
_diffrn_ambient_temperature 293(2)
_exptl_crystal_density_diffrn 1.773
_cod_depositor_comments
;
The following automatic conversions were performed:
'_symmetry_cell_setting' value 'Monoclinic' changed to 'monoclinic'
according to '/home/saulius/struct/CIF-dictionaries/cif_core.dic'
dictionary named 'cif_core.dic' version 2.4.1 from 2010-06-29.

Automatic conversion script
Id: cif_fix_enum 1527 2010-12-29 10:47:43Z saulius 
;
_cod_original_sg_symbol_H-M 'P 21/n'
_cod_database_code 4061267

loop_
_symmetry_equiv_pos_as_xyz
'x, y, z'
'x+1/2, -y+1/2, z+1/2'
'-x, -y, -z'
'-x-1/2, y-1/2, -z-1/2'

loop_
_atom_site_label
_atom_site_type_symbol
_atom_site_fract_x
_atom_site_fract_y
_atom_site_fract_z
_atom_site_U_iso_or_equiv
_atom_site_adp_type
_atom_site_occupancy
_atom_site_symmetry_multiplicity
_atom_site_calc_flag
_atom_site_refinement_flags
_atom_site_disorder_assembly
_atom_site_disorder_group
Ir1 Ir 0.114206(10) 0.136438(4) 0.354397(6) 0.01990(4) Uani 1 1 d . . .
P1 P 0.15412(7) 0.22474(3) 0.43492(4) 0.02102(13) Uani 1 1 d . . .
P2 P 0.07649(7) 0.04202(3) 0.28088(4) 0.02384(14) Uani 1 1 d . . .
F1 F 0.5045(2) 0.13572(8) 0.49545(13) 0.0453(5) Uani 1 1 d . . .
F2 F 0.6052(2) 0.12939(9) 0.39091(15) 0.0553(5) Uani 1 1 d . . .
F3 F 0.64658(18) 0.20852(10) 0.47595(14) 0.0541(5) Uani 1 1 d . . .
F4 F 0.5392(2) 0.20853(9) 0.26625(13) 0.0524(5) Uani 1 1 d . . .
F5 F 0.5369(2) 0.29048(9) 0.34116(14) 0.0514(5) Uani 1 1 d . . .
F6 F 0.3427(2) 0.26141(9) 0.24712(12) 0.0500(5) Uani 1 1 d . . .
F7 F 0.0411(3) 0.11512(11) 0.02510(14) 0.0710(7) Uani 1 1 d . . .
F8 F 0.0814(2) 0.16138(9) 0.14803(13) 0.0479(5) Uani 1 1 d . . .
F9 F 0.2332(3) 0.17070(10) 0.07093(16) 0.0729(7) Uani 1 1 d . . .
F10 F 0.1828(2) 0.00718(11) 0.01828(13) 0.0652(6) Uani 1 1 d . . .
F11 F 0.3778(3) -0.00792(12) 0.11974(17) 0.0758(7) Uani 1 1 d . . .
F12 F 0.3638(3) 0.07000(12) 0.03492(15) 0.0776(8) Uani 1 1 d . . .
O1 O 0.31485(19) 0.15619(9) 0.33267(12) 0.0268(4) Uani 1 1 d . . .
O2 O 0.3537(2) 0.09231(10) 0.20405(14) 0.0379(5) Uani 1 1 d . . .
C1 C 0.4089(3) 0.20206(12) 0.37621(17) 0.0246(5) Uani 1 1 d . . .
C2 C 0.3436(3) 0.24589(12) 0.43408(18) 0.0247(5) Uani 1 1 d . . .
H2A H 0.3441 0.2879 0.4130 0.030 Uiso 1 1 calc R . .
H2B H 0.4053 0.2447 0.4930 0.030 Uiso 1 1 calc R . .
C3 C 0.5430(3) 0.16908(15) 0.4343(2) 0.0367(7) Uani 1 1 d . . .
C4 C 0.4582(3) 0.24069(14) 0.3074(2) 0.0350(7) Uani 1 1 d . . .
C5 C 0.0423(3) 0.29367(13) 0.3861(2) 0.0325(6) Uani 1 1 d . . .
C6 C 0.0652(4) 0.30266(17) 0.2961(2) 0.0527(9) Uani 1 1 d . . .
H6A H -0.0047 0.3319 0.2644 0.079 Uiso 1 1 calc R . .
H6B H 0.0525 0.2639 0.2659 0.079 Uiso 1 1 calc R . .
H6C H 0.1621 0.3178 0.3012 0.079 Uiso 1 1 calc R . .
C7 C 0.0821(5) 0.35362(15) 0.4378(3) 0.0716(14) Uani 1 1 d . . .
H7A H 0.0224 0.3867 0.4079 0.107 Uiso 1 1 calc R . .
H7B H 0.1830 0.3631 0.4437 0.107 Uiso 1 1 calc R . .
H7C H 0.0658 0.3486 0.4943 0.107 Uiso 1 1 calc R . .
C8 C -0.1211(3) 0.28078(17) 0.3743(3) 0.0488(9) Uani 1 1 d . . .
H8A H -0.1776 0.3131 0.3403 0.073 Uiso 1 1 calc R . .
H8B H -0.1413 0.2792 0.4301 0.073 Uiso 1 1 calc R . .
H8C H -0.1462 0.2419 0.3453 0.073 Uiso 1 1 calc R . .
C9 C 0.1610(3) 0.21611(13) 0.55340(18) 0.0314(6) Uani 1 1 d . . .
C10 C 0.2312(4) 0.26979(18) 0.6112(2) 0.0557(10) Uani 1 1 d . . .
H10A H 0.2369 0.2600 0.6706 0.084 Uiso 1 1 calc R . .
H10B H 0.1732 0.3063 0.5947 0.084 Uiso 1 1 calc R . .
H10C H 0.3276 0.2769 0.6047 0.084 Uiso 1 1 calc R . .
C11 C 0.0051(3) 0.20632(17) 0.5628(2) 0.0470(8) Uani 1 1 d . . .
H11A H 0.0093 0.1953 0.6216 0.071 Uiso 1 1 calc R . .
H11B H -0.0415 0.1738 0.5247 0.071 Uiso 1 1 calc R . .
H11C H -0.0499 0.2438 0.5480 0.071 Uiso 1 1 calc R . .
C12 C 0.2478(4) 0.15729(18) 0.5855(2) 0.0512(9) Uani 1 1 d . . .
H12A H 0.2440 0.1487 0.6439 0.077 Uiso 1 1 calc R . .
H12B H 0.3475 0.1630 0.5842 0.077 Uiso 1 1 calc R . .
H12C H 0.2062 0.1233 0.5487 0.077 Uiso 1 1 calc R . .
C13 C 0.1230(3) 0.03110(13) 0.17499(17) 0.0308(6) Uani 1 1 d . . .
H13A H 0.1622 -0.0103 0.1758 0.037 Uiso 1 1 calc R . .
H13B H 0.0313 0.0314 0.1304 0.037 Uiso 1 1 calc R . .
C14 C 0.2278(3) 0.07408(13) 0.14298(18) 0.0310(6) Uani 1 1 d . . .
C15 C 0.1468(4) 0.13070(15) 0.0962(2) 0.0418(8) Uani 1 1 d . . .
C16 C 0.2884(4) 0.03597(18) 0.0777(2) 0.0495(9) Uani 1 1 d . . .
C17 C -0.1240(3) 0.01833(13) 0.24602(18) 0.0329(6) Uani 1 1 d . . .
C18 C -0.2053(3) 0.06900(15) 0.1855(2) 0.0438(8) Uani 1 1 d . . .
H18A H -0.3083 0.0612 0.1718 0.066 Uiso 1 1 calc R . .
H18B H -0.1737 0.0692 0.1331 0.066 Uiso 1 1 calc R . .
H18C H -0.1848 0.1084 0.2137 0.066 Uiso 1 1 calc R . .
C19 C -0.1899(4) 0.01479(17) 0.3240(2) 0.0504(9) Uani 1 1 d . . .
H19A H -0.2923 0.0059 0.3041 0.076 Uiso 1 1 calc R . .
H19B H -0.1764 0.0536 0.3541 0.076 Uiso 1 1 calc R . .
H19C H -0.1422 -0.0173 0.3626 0.076 Uiso 1 1 calc R . .
C20 C -0.1536(4) -0.04410(15) 0.1978(2) 0.0468(8) Uani 1 1 d . . .
H20A H -0.2565 -0.0488 0.1727 0.070 Uiso 1 1 calc R . .
H20B H -0.1191 -0.0772 0.2380 0.070 Uiso 1 1 calc R . .
H20C H -0.1035 -0.0452 0.1529 0.070 Uiso 1 1 calc R . .
C21 C 0.1938(3) -0.01974(13) 0.35026(18) 0.0332(6) Uani 1 1 d . . .
C22 C 0.1640(6) -0.0212(2) 0.4396(2) 0.0834(16) Uani 1 1 d . . .
H22A H 0.2350 -0.0470 0.4776 0.125 Uiso 1 1 calc R . .
H22B H 0.0681 -0.0375 0.4346 0.125 Uiso 1 1 calc R . .
H22C H 0.1702 0.0199 0.4627 0.125 Uiso 1 1 calc R . .
C23 C 0.1777(5) -0.08510(15) 0.3141(3) 0.0607(11) Uani 1 1 d . . .
H23A H 0.2457 -0.1118 0.3526 0.091 Uiso 1 1 calc R . .
H23B H 0.1973 -0.0853 0.2581 0.091 Uiso 1 1 calc R . .
H23C H 0.0801 -0.0995 0.3088 0.091 Uiso 1 1 calc R . .
C24 C 0.3524(4) -0.00078(18) 0.3624(3) 0.0717(13) Uani 1 1 d . . .
H24A H 0.4148 -0.0289 0.4017 0.108 Uiso 1 1 calc R . .
H24B H 0.3666 0.0403 0.3857 0.108 Uiso 1 1 calc R . .
H24C H 0.3757 -0.0018 0.3074 0.108 Uiso 1 1 calc R . .
H2 H 0.330(4) 0.1163(17) 0.241(2) 0.052(11) Uiso 1 1 d . . .
H1 H 0.021(3) 0.1089(15) 0.411(2) 0.045(9) Uiso 1 1 d . . .
H1' H -0.040(4) 0.1447(15) 0.334(2) 0.055(11) Uiso 1 1 d . . .

loop_
_atom_site_aniso_label
_atom_site_aniso_U_11
_atom_site_aniso_U_22
_atom_site_aniso_U_33
_atom_site_aniso_U_23
_atom_site_aniso_U_13
_atom_site_aniso_U_12
Ir1 0.02253(5) 0.01656(5) 0.02103(6) -0.00170(4) 0.00647(4) -0.00263(4)
P1 0.0197(3) 0.0181(3) 0.0262(3) -0.0035(3) 0.0075(2) -0.0029(2)
P2 0.0354(3) 0.0171(3) 0.0193(3) -0.0006(3) 0.0076(3) -0.0031(3)
F1 0.0454(10) 0.0434(11) 0.0445(11) 0.0139(8) 0.0071(9) 0.0122(8)
F2 0.0456(11) 0.0583(13) 0.0650(14) -0.0002(10) 0.0195(10) 0.0263(9)
F3 0.0238(8) 0.0616(13) 0.0678(14) -0.0023(11) -0.0042(8) -0.0036(8)
F4 0.0583(12) 0.0522(12) 0.0624(13) -0.0009(10) 0.0439(10) -0.0020(9)
F5 0.0520(11) 0.0417(11) 0.0688(13) -0.0013(10) 0.0304(10) -0.0196(9)
F6 0.0530(11) 0.0574(13) 0.0410(11) 0.0198(9) 0.0147(9) 0.0041(9)
F7 0.0934(17) 0.0675(15) 0.0369(12) 0.0127(11) -0.0099(12) 0.0004(13)
F8 0.0581(12) 0.0377(10) 0.0484(12) 0.0107(9) 0.0147(9) 0.0138(9)
F9 0.0976(17) 0.0519(13) 0.0834(17) 0.0276(12) 0.0488(14) -0.0109(12)
F10 0.0855(15) 0.0780(15) 0.0397(11) -0.0304(11) 0.0297(11) -0.0242(13)
F11 0.0886(17) 0.0656(16) 0.0790(16) -0.0305(14) 0.0321(13) 0.0242(13)
F12 0.0947(17) 0.0902(18) 0.0705(15) -0.0325(14) 0.0621(14) -0.0325(14)
O1 0.0258(9) 0.0268(9) 0.0303(10) -0.0066(8) 0.0118(8) -0.0031(7)
O2 0.0359(11) 0.0439(13) 0.0373(12) -0.0138(10) 0.0153(9) 0.0002(10)
C1 0.0218(12) 0.0224(13) 0.0303(14) 0.0019(11) 0.0082(10) -0.0010(10)
C2 0.0213(12) 0.0213(13) 0.0315(14) -0.0037(11) 0.0072(10) -0.0040(10)
C3 0.0280(14) 0.0378(17) 0.0450(18) 0.0000(14) 0.0110(13) 0.0042(12)
C4 0.0349(15) 0.0321(16) 0.0443(18) 0.0017(13) 0.0216(14) -0.0043(12)
C5 0.0245(13) 0.0216(13) 0.0509(18) -0.0005(13) 0.0090(12) 0.0017(10)
C6 0.0403(17) 0.057(2) 0.062(2) 0.0319(19) 0.0142(16) 0.0158(16)
C7 0.070(3) 0.0251(18) 0.103(4) -0.018(2) -0.006(2) 0.0116(17)
C8 0.0268(15) 0.048(2) 0.073(3) 0.0104(18) 0.0146(15) 0.0075(14)
C9 0.0350(14) 0.0341(16) 0.0279(15) -0.0087(12) 0.0132(12) -0.0127(12)
C10 0.070(2) 0.060(2) 0.042(2) -0.0248(18) 0.0237(18) -0.0289(19)
C11 0.0448(18) 0.061(2) 0.0429(19) -0.0054(16) 0.0251(15) -0.0150(16)
C12 0.066(2) 0.061(2) 0.0271(17) 0.0082(16) 0.0131(16) 0.0077(19)
C13 0.0467(16) 0.0240(14) 0.0228(13) -0.0030(11) 0.0109(12) -0.0051(12)
C14 0.0427(15) 0.0285(14) 0.0241(14) -0.0030(11) 0.0126(12) -0.0006(12)
C15 0.055(2) 0.0400(18) 0.0319(17) 0.0083(14) 0.0144(15) -0.0070(15)
C16 0.060(2) 0.054(2) 0.0408(19) -0.0178(17) 0.0256(17) -0.0091(18)
C17 0.0398(15) 0.0297(15) 0.0286(15) -0.0044(12) 0.0081(12) -0.0152(12)
C18 0.0372(16) 0.0387(18) 0.049(2) 0.0006(15) -0.0005(14) -0.0091(14)
C19 0.054(2) 0.058(2) 0.045(2) -0.0125(17) 0.0236(16) -0.0280(17)
C20 0.060(2) 0.0353(17) 0.0440(19) -0.0100(15) 0.0114(16) -0.0202(16)
C21 0.0518(17) 0.0211(13) 0.0258(14) 0.0030(11) 0.0085(13) 0.0046(12)
C22 0.145(4) 0.074(3) 0.039(2) 0.029(2) 0.039(3) 0.062(3)
C23 0.096(3) 0.0232(17) 0.055(2) -0.0004(16) 0.005(2) 0.0103(18)
C24 0.056(2) 0.042(2) 0.097(3) 0.031(2) -0.016(2) 0.0052(18)

loop_
_geom_bond_atom_site_label_1
_geom_bond_atom_site_label_2
_geom_bond_distance
_geom_bond_site_symmetry_2
_geom_bond_publ_flag
Ir1 O1 2.0677(17) . ?
Ir1 P1 2.2798(7) . ?
Ir1 P2 2.3378(7) . ?
P1 C2 1.860(2) . ?
P1 C5 1.879(3) . ?
P1 C9 1.886(3) . ?
P2 C13 1.872(3) . ?
P2 C21 1.900(3) . ?
P2 C17 1.908(3) . ?
F1 C3 1.340(4) . ?
F2 C3 1.334(3) . ?
F3 C3 1.340(3) . ?
F4 C4 1.330(3) . ?
F5 C4 1.341(3) . ?
F6 C4 1.333(3) . ?
F7 C15 1.347(4) . ?
F8 C15 1.334(4) . ?
F9 C15 1.326(4) . ?
F10 C16 1.340(4) . ?
F11 C16 1.333(4) . ?
F12 C16 1.333(4) . ?
O1 C1 1.394(3) . ?
O2 C14 1.388(3) . ?
C1 C3 1.541(4) . ?
C1 C4 1.548(4) . ?
C1 C2 1.561(3) . ?
C5 C6 1.521(5) . ?
C5 C7 1.532(4) . ?
C5 C8 1.538(4) . ?
C9 C10 1.525(4) . ?
C9 C12 1.530(5) . ?
C9 C11 1.541(4) . ?
C13 C14 1.543(4) . ?
C14 C15 1.533(4) . ?
C14 C16 1.554(4) . ?
C17 C18 1.531(4) . ?
C17 C19 1.536(4) . ?
C17 C20 1.544(4) . ?
C21 C23 1.521(4) . ?
C21 C24 1.523(5) . ?
C21 C22 1.526(4) . ?
